data_4038309
loop_
_publ_author_name
'Wu, Xing-De'
'Li, Xiao-Nian'
'Peng, Li-Yan'
'Zhao, Qin-Shi'

_publ_section_title
;
 Huperserratines A and B, Two Macrocyclic <i>Lycopodium</i> Alkaloids with
 an Unusual Skeleton from <i>Huperzia serrata</i>.
;
_journal_name_full 'The Journal of organic chemistry'
_journal_paper_doi 10.1021/acs.joc.0c00623
_journal_year 2020
_chemical_absolute_configuration ad
_chemical_formula_moiety 'C17 H28 N2 O3'
_chemical_formula_sum 'C17 H28 N2 O3'
_chemical_formula_weight 308.41
_space_group_IT_number 5
_space_group_name_Hall 'C 2y'
_space_group_name_H-M_alt 'C 1 2 1'
_symmetry_cell_setting monoclinic
_symmetry_space_group_name_Hall 'C 2y'
_symmetry_space_group_name_H-M 'C 1 2 1'
_atom_sites_solution_hydrogens geom
_atom_sites_solution_primary direct
_atom_sites_solution_secondary difmap
_audit_creation_method SHELXL-97
_cell_angle_alpha 90.00
_cell_angle_beta 91.2610(10)
_cell_angle_gamma 90.00
_cell_formula_units_Z 8
_cell_length_a 24.2918(6)
_cell_length_b 8.0470(2)
_cell_length_c 17.8937(5)
_cell_measurement_reflns_used 9885
_cell_measurement_temperature 100(2)
_cell_measurement_theta_max 69.22
_cell_measurement_theta_min 3.64
_cell_volume 3496.94(16)
_computing_cell_refinement 'Bruker SAINT'
_computing_data_collection 'Bruker APEX2'
_computing_data_reduction 'Bruker SAINT'
_computing_molecular_graphics 'Bruker SHELXTL'
_computing_publication_material 'Bruker SHELXTL'
_computing_structure_refinement 'SHELXL-97 (Sheldrick, 2008)'
_computing_structure_solution 'SHELXS-97 (Sheldrick, 2008)'
_diffrn_ambient_temperature 100(2)
_diffrn_measured_fraction_theta_full 0.965
_diffrn_measured_fraction_theta_max 0.965
_diffrn_measurement_device_type 'Bruker APEX-II CCD'
_diffrn_measurement_method '\f and \w scans'
_diffrn_radiation_monochromator graphite
_diffrn_radiation_source 'fine-focus sealed tube'
_diffrn_radiation_type CuK\a
_diffrn_radiation_wavelength 1.54178
_diffrn_reflns_av_R_equivalents 0.0344
_diffrn_reflns_av_sigmaI/netI 0.0419
_diffrn_reflns_limit_h_max 28
_diffrn_reflns_limit_h_min -28
_diffrn_reflns_limit_k_max 8
_diffrn_reflns_limit_k_min -9
_diffrn_reflns_limit_l_max 21
_diffrn_reflns_limit_l_min -21
_diffrn_reflns_number 14701
_diffrn_reflns_theta_full 69.22
_diffrn_reflns_theta_max 69.22
_diffrn_reflns_theta_min 2.47
_exptl_absorpt_coefficient_mu 0.642
_exptl_absorpt_correction_T_max 0.9099
_exptl_absorpt_correction_T_min 0.6447
_exptl_absorpt_correction_type multi-scan
_exptl_absorpt_process_details sadabs
_exptl_crystal_colour colourless
_exptl_crystal_density_diffrn 1.172
_exptl_crystal_density_method 'not measured'
_exptl_crystal_description prism
_exptl_crystal_F_000 1344
_exptl_crystal_size_max 0.75
_exptl_crystal_size_mid 0.16
_exptl_crystal_size_min 0.15
_refine_diff_density_max 0.703
_refine_diff_density_min -0.171
_refine_diff_density_rms 0.042
_refine_ls_abs_structure_details 'Flack H D (1983), Acta Cryst. A39, 876-881'
_refine_ls_abs_structure_Flack 0.04(18)
_refine_ls_extinction_method none
_refine_ls_goodness_of_fit_ref 1.071
_refine_ls_hydrogen_treatment constr
_refine_ls_matrix_type full
_refine_ls_number_parameters 403
_refine_ls_number_reflns 5203
_refine_ls_number_restraints 1
_refine_ls_restrained_S_all 1.071
_refine_ls_R_factor_all 0.0374
_refine_ls_R_factor_gt 0.0366
_refine_ls_shift/su_max 0.001
_refine_ls_shift/su_mean 0.000
_refine_ls_structure_factor_coef Fsqd
_refine_ls_weighting_details 'calc w=1/[\s^2^(Fo^2^)+(0.0356P)^2^+2.0464P] where P=(Fo^2^+2Fc^2^)/3'
_refine_ls_weighting_scheme calc
_refine_ls_wR_factor_gt 0.0966
_refine_ls_wR_factor_ref 0.0976
_reflns_number_gt 5070
_reflns_number_total 5203
_reflns_threshold_expression >2sigma(I)
_cod_data_source_file jo0c00623_si_003.cif
_cod_data_source_block cu_fwa_145_0m
_cod_depositor_comments
;
The following automatic conversions were performed:

data item '_symmetry_cell_setting' value 'Monoclinic' was changed to
'monoclinic' in accordance with the
/home/data/users/saulius/crontab/automatic-downloads/rss-feeds/ACS/lib/dictionaries/cif_core.dic
dictionary named 'cif_core.dic' version 2.4.2 last updated on
2011-04-26.

Automatic conversion script
Id: cif_fix_values 7556 2019-12-06 15:28:31Z antanas 
;
_cod_original_sg_symbol_H-M 'C 2'
_cod_database_code 4038309

loop_
_symmetry_equiv_pos_as_xyz
'x, y, z'
'-x, y, -z'
'x+1/2, y+1/2, z'
'-x+1/2, y+1/2, -z'

loop_
_atom_site_label
_atom_site_type_symbol
_atom_site_fract_x
_atom_site_fract_y
_atom_site_fract_z
_atom_site_U_iso_or_equiv
_atom_site_adp_type
_atom_site_occupancy
_atom_site_symmetry_multiplicity
_atom_site_calc_flag
_atom_site_refinement_flags
_atom_site_disorder_assembly
_atom_site_disorder_group
O13 O 0.32321(6) 0.5904(3) 0.80929(8) 0.0512(5) Uani 1 1 d . . .
O5 O 0.30541(6) 0.9931(2) 0.87842(7) 0.0469(4) Uani 1 1 d . . .
H5 H 0.2720 1.0021 0.8657 0.070 Uiso 1 1 calc R . .
O4 O 0.41219(6) 0.9934(2) 1.09118(8) 0.0434(4) Uani 1 1 d . . .
O5' O 0.31003(6) 0.5675(2) 0.36823(7) 0.0388(4) Uani 1 1 d . . .
H5' H 0.2766 0.5802 0.3566 0.058 Uiso 1 1 calc R . .
O4' O 0.41806(6) 0.5359(2) 0.57985(8) 0.0411(4) Uani 1 1 d . . .
O13' O 0.32146(5) 0.1196(2) 0.31289(7) 0.0395(4) Uani 1 1 d . . .
N5 N 0.31079(7) 1.0060(2) 0.95489(8) 0.0370(4) Uani 1 1 d . . .
N5' N 0.31681(7) 0.5764(2) 0.44475(8) 0.0326(4) Uani 1 1 d . . .
C16 C 0.51652(9) 0.6650(3) 0.76779(13) 0.0468(6) Uani 1 1 d . . .
H16A H 0.5441 0.7507 0.7794 0.070 Uiso 1 1 calc R . .
H16B H 0.5082 0.6648 0.7139 0.070 Uiso 1 1 calc R . .
H16C H 0.5309 0.5560 0.7828 0.070 Uiso 1 1 calc R . .
C15 C 0.46409(8) 0.7016(3) 0.81014(10) 0.0342(4) Uani 1 1 d . . .
H15 H 0.4495 0.8120 0.7932 0.041 Uiso 1 1 calc R . .
C8 C 0.47587(7) 0.7105(3) 0.89406(10) 0.0311(4) Uani 1 1 d . . .
H8A H 0.5035 0.7986 0.9040 0.037 Uiso 1 1 calc R . .
H8B H 0.4921 0.6036 0.9108 0.037 Uiso 1 1 calc R . .
C7 C 0.42490(7) 0.7465(3) 0.94017(10) 0.0288(4) Uani 1 1 d . . .
H7 H 0.4356 0.7274 0.9938 0.035 Uiso 1 1 calc R . .
C12 C 0.37731(7) 0.6245(3) 0.92114(10) 0.0294(4) Uani 1 1 d . . .
H12 H 0.3426 0.6726 0.9410 0.035 Uiso 1 1 calc R . .
C11 C 0.38629(8) 0.4532(3) 0.95799(10) 0.0336(4) Uani 1 1 d . . .
H11A H 0.3604 0.3725 0.9346 0.040 Uiso 1 1 calc R . .
H11B H 0.4242 0.4151 0.9480 0.040 Uiso 1 1 calc R . .
C10 C 0.37793(8) 0.4533(3) 1.04309(10) 0.0358(5) Uani 1 1 d . . .
H10A H 0.3930 0.3494 1.0650 0.043 Uiso 1 1 calc R . .
H10B H 0.3982 0.5480 1.0660 0.043 Uiso 1 1 calc R . .
C9 C 0.31709(8) 0.4674(3) 1.06037(10) 0.0342(5) Uani 1 1 d . . .
H9A H 0.3000 0.5451 1.0238 0.041 Uiso 1 1 calc R . .
H9B H 0.3000 0.3571 1.0519 0.041 Uiso 1 1 calc R . .
N1 N 0.30259(7) 0.5239(2) 1.13653(8) 0.0347(4) Uani 1 1 d . . .
C17 C 0.32289(10) 0.4080(3) 1.19406(11) 0.0453(6) Uani 1 1 d . . .
H17A H 0.3630 0.3993 1.1916 0.068 Uiso 1 1 calc R . .
H17B H 0.3064 0.2983 1.1855 0.068 Uiso 1 1 calc R . .
H17C H 0.3128 0.4488 1.2435 0.068 Uiso 1 1 calc R . .
C1 C 0.32019(8) 0.6959(3) 1.15265(10) 0.0359(5) Uani 1 1 d . . .
H1A H 0.3593 0.7086 1.1392 0.043 Uiso 1 1 calc R . .
H1B H 0.3175 0.7166 1.2070 0.043 Uiso 1 1 calc R . .
C14 C 0.42014(8) 0.5702(3) 0.79343(10) 0.0397(5) Uani 1 1 d . . .
H14A H 0.4105 0.5727 0.7394 0.048 Uiso 1 1 calc R . .
H14B H 0.4354 0.4590 0.8052 0.048 Uiso 1 1 calc R . .
C13 C 0.36870(8) 0.5968(3) 0.83765(10) 0.0343(5) Uani 1 1 d . . .
C6 C 0.40844(8) 0.9311(3) 0.93278(11) 0.0351(5) Uani 1 1 d . . .
H6A H 0.4402 1.0012 0.9481 0.042 Uiso 1 1 calc R . .
H6B H 0.3994 0.9557 0.8797 0.042 Uiso 1 1 calc R . .
C5 C 0.36003(8) 0.9758(3) 0.97934(10) 0.0329(4) Uani 1 1 d . . .
C4 C 0.36638(8) 0.9898(3) 1.06272(11) 0.0334(4) Uani 1 1 d . . .
C3 C 0.31489(9) 0.9933(3) 1.10888(10) 0.0367(5) Uani 1 1 d . . .
H3A H 0.2891 1.0774 1.0878 0.044 Uiso 1 1 calc R . .
H3B H 0.3248 1.0271 1.1606 0.044 Uiso 1 1 calc R . .
C2 C 0.28607(8) 0.8250(3) 1.11059(10) 0.0355(5) Uani 1 1 d . . .
H2A H 0.2501 0.8374 1.1348 0.043 Uiso 1 1 calc R . .
H2B H 0.2791 0.7863 1.0587 0.043 Uiso 1 1 calc R . .
C17' C 0.31718(9) -0.0051(3) 0.70176(10) 0.0432(5) Uani 1 1 d . . .
H17D H 0.3574 -0.0152 0.7009 0.065 Uiso 1 1 calc R . .
H17E H 0.3005 -0.1149 0.6945 0.065 Uiso 1 1 calc R . .
H17F H 0.3063 0.0402 0.7501 0.065 Uiso 1 1 calc R . .
N1' N 0.29828(6) 0.1072(2) 0.64134(8) 0.0348(4) Uani 1 1 d . . .
C9' C 0.31190(8) 0.0390(3) 0.56721(9) 0.0323(4) Uani 1 1 d . . .
H9'1 H 0.2964 0.1147 0.5285 0.039 Uiso 1 1 calc R . .
H9'2 H 0.2929 -0.0692 0.5613 0.039 Uiso 1 1 calc R . .
C10' C 0.37283(8) 0.0125(3) 0.55110(10) 0.0327(4) Uani 1 1 d . . .
H10C H 0.3860 -0.0896 0.5766 0.039 Uiso 1 1 calc R . .
H10D H 0.3945 0.1074 0.5711 0.039 Uiso 1 1 calc R . .
C11' C 0.38189(8) -0.0033(3) 0.46646(10) 0.0297(4) Uani 1 1 d . . .
H11C H 0.3550 -0.0839 0.4453 0.036 Uiso 1 1 calc R . .
H11D H 0.4193 -0.0481 0.4585 0.036 Uiso 1 1 calc R . .
C12' C 0.37576(7) 0.1628(2) 0.42392(10) 0.0267(4) Uani 1 1 d . . .
H12' H 0.3418 0.2194 0.4418 0.032 Uiso 1 1 calc R . .
C13' C 0.36690(7) 0.1216(3) 0.34160(10) 0.0288(4) Uani 1 1 d . . .
C14' C 0.41772(8) 0.0773(3) 0.29933(10) 0.0349(5) Uani 1 1 d . . .
H14C H 0.4082 0.0710 0.2453 0.042 Uiso 1 1 calc R . .
H14D H 0.4307 -0.0339 0.3155 0.042 Uiso 1 1 calc R . .
C15' C 0.46428(7) 0.2027(3) 0.31125(10) 0.0313(4) Uani 1 1 d . . .
H15' H 0.4522 0.3115 0.2895 0.038 Uiso 1 1 calc R . .
C16' C 0.51603(9) 0.1477(3) 0.27181(12) 0.0433(5) Uani 1 1 d . . .
H16D H 0.5453 0.2299 0.2805 0.065 Uiso 1 1 calc R . .
H16E H 0.5082 0.1382 0.2180 0.065 Uiso 1 1 calc R . .
H16F H 0.5280 0.0396 0.2915 0.065 Uiso 1 1 calc R . .
C1' C 0.31889(8) 0.2761(3) 0.65338(10) 0.0347(5) Uani 1 1 d . . .
H1'1 H 0.3586 0.2792 0.6419 0.042 Uiso 1 1 calc R . .
H1'2 H 0.3152 0.3053 0.7068 0.042 Uiso 1 1 calc R . .
C7' C 0.42518(7) 0.2808(2) 0.43837(9) 0.0264(4) Uani 1 1 d . . .
H7' H 0.4353 0.2723 0.4927 0.032 Uiso 1 1 calc R . .
C6' C 0.41096(8) 0.4644(3) 0.42250(10) 0.0312(4) Uani 1 1 d . . .
H6'1 H 0.4441 0.5330 0.4325 0.037 Uiso 1 1 calc R . .
H6'2 H 0.4008 0.4766 0.3689 0.037 Uiso 1 1 calc R . .
C5' C 0.36465(8) 0.5295(3) 0.46860(10) 0.0301(4) Uani 1 1 d . . .
C4' C 0.37191(8) 0.5453(2) 0.55202(11) 0.0323(4) Uani 1 1 d . . .
C3' C 0.32143(8) 0.5669(3) 0.59853(10) 0.0352(5) Uani 1 1 d . . .
H3'1 H 0.2975 0.6534 0.5755 0.042 Uiso 1 1 calc R . .
H3'2 H 0.3328 0.6058 0.6491 0.042 Uiso 1 1 calc R . .
C2' C 0.28862(8) 0.4061(3) 0.60556(10) 0.0351(5) Uani 1 1 d . . .
H2'1 H 0.2813 0.3598 0.5551 0.042 Uiso 1 1 calc R . .
H2'2 H 0.2527 0.4311 0.6281 0.042 Uiso 1 1 calc R . .
C8' C 0.47564(7) 0.2273(3) 0.39478(10) 0.0292(4) Uani 1 1 d . . .
H8'1 H 0.5047 0.3125 0.4015 0.035 Uiso 1 1 calc R . .
H8'2 H 0.4899 0.1220 0.4162 0.035 Uiso 1 1 calc R . .

loop_
_atom_site_aniso_label
_atom_site_aniso_U_11
_atom_site_aniso_U_22
_atom_site_aniso_U_33
_atom_site_aniso_U_23
_atom_site_aniso_U_13
_atom_site_aniso_U_12
O13 0.0402(8) 0.0762(14) 0.0367(7) 0.0009(8) -0.0104(6) -0.0128(8)
O5 0.0492(8) 0.0693(12) 0.0224(6) 0.0031(7) 0.0035(5) 0.0144(9)
O4 0.0436(8) 0.0394(10) 0.0466(8) -0.0092(7) -0.0097(6) 0.0025(7)
O5' 0.0407(7) 0.0504(10) 0.0252(6) -0.0014(6) 0.0018(5) 0.0084(7)
O4' 0.0432(8) 0.0382(10) 0.0414(7) -0.0101(7) -0.0083(6) 0.0014(7)
O13' 0.0345(7) 0.0489(10) 0.0346(7) 0.0115(7) -0.0085(5) -0.0117(7)
N5 0.0469(9) 0.0399(11) 0.0242(7) 0.0020(7) 0.0012(6) 0.0069(8)
N5' 0.0410(8) 0.0307(10) 0.0260(7) -0.0026(7) 0.0010(6) 0.0029(7)
C16 0.0482(12) 0.0461(15) 0.0469(12) 0.0016(10) 0.0155(10) 0.0022(11)
C15 0.0357(10) 0.0346(12) 0.0324(10) 0.0034(9) 0.0034(8) 0.0002(9)
C8 0.0297(9) 0.0274(11) 0.0360(10) 0.0019(8) -0.0031(7) -0.0009(8)
C7 0.0308(9) 0.0303(12) 0.0251(8) 0.0012(7) -0.0037(7) -0.0010(8)
C12 0.0307(9) 0.0299(12) 0.0277(9) -0.0005(8) 0.0007(7) -0.0014(8)
C11 0.0415(11) 0.0285(12) 0.0309(9) -0.0004(8) 0.0019(7) -0.0027(9)
C10 0.0461(11) 0.0320(12) 0.0293(9) 0.0067(8) -0.0007(8) 0.0010(9)
C9 0.0477(11) 0.0308(12) 0.0240(8) 0.0007(8) 0.0008(7) -0.0065(9)
N1 0.0496(10) 0.0334(10) 0.0210(7) 0.0015(7) -0.0010(6) -0.0036(8)
C17 0.0736(15) 0.0380(14) 0.0243(9) 0.0029(9) -0.0002(9) -0.0009(12)
C1 0.0440(11) 0.0374(12) 0.0262(9) 0.0004(8) -0.0049(8) 0.0015(9)
C14 0.0447(11) 0.0488(15) 0.0254(9) -0.0051(9) -0.0010(8) -0.0044(10)
C13 0.0399(10) 0.0337(12) 0.0289(9) 0.0025(8) -0.0037(7) -0.0104(9)
C6 0.0400(11) 0.0281(12) 0.0374(10) 0.0033(8) 0.0039(8) -0.0026(9)
C5 0.0415(11) 0.0245(11) 0.0328(9) 0.0013(8) 0.0028(8) 0.0018(9)
C4 0.0439(11) 0.0199(11) 0.0361(9) -0.0022(8) -0.0039(8) 0.0025(8)
C3 0.0472(11) 0.0361(12) 0.0266(9) -0.0059(8) -0.0036(8) 0.0122(10)
C2 0.0387(11) 0.0414(13) 0.0264(9) -0.0002(9) -0.0006(7) 0.0030(9)
C17' 0.0529(12) 0.0504(15) 0.0263(9) 0.0117(10) 0.0027(8) 0.0008(11)
N1' 0.0392(8) 0.0432(11) 0.0220(7) 0.0041(7) 0.0002(6) -0.0026(8)
C9' 0.0375(10) 0.0364(12) 0.0231(8) 0.0036(8) 0.0009(7) -0.0027(9)
C10' 0.0388(10) 0.0317(11) 0.0275(9) 0.0067(8) -0.0003(7) 0.0030(9)
C11' 0.0353(9) 0.0249(11) 0.0289(9) 0.0033(8) 0.0032(7) 0.0016(8)
C12' 0.0267(8) 0.0247(11) 0.0285(9) 0.0012(7) 0.0009(6) 0.0019(8)
C13' 0.0331(9) 0.0256(11) 0.0276(8) 0.0062(8) -0.0025(7) -0.0069(8)
C14' 0.0402(10) 0.0378(13) 0.0265(9) -0.0049(8) -0.0016(7) -0.0008(9)
C15' 0.0328(9) 0.0322(12) 0.0290(9) 0.0021(8) 0.0025(7) 0.0008(9)
C16' 0.0426(11) 0.0453(14) 0.0425(11) -0.0016(10) 0.0107(9) 0.0043(10)
C1' 0.0387(10) 0.0411(13) 0.0240(9) -0.0011(8) -0.0017(7) -0.0006(9)
C7' 0.0308(9) 0.0238(10) 0.0245(8) 0.0013(7) -0.0040(7) -0.0007(8)
C6' 0.0354(10) 0.0238(11) 0.0346(9) 0.0018(8) 0.0030(7) -0.0021(8)
C5' 0.0352(10) 0.0220(11) 0.0332(9) -0.0022(8) 0.0019(7) -0.0018(8)
C4' 0.0420(10) 0.0208(11) 0.0339(10) -0.0059(8) -0.0028(8) 0.0026(8)
C3' 0.0449(11) 0.0314(12) 0.0292(9) -0.0092(8) -0.0028(8) 0.0089(9)
C2' 0.0352(10) 0.0416(13) 0.0284(9) -0.0047(8) 0.0004(7) 0.0055(9)
C8' 0.0264(9) 0.0279(11) 0.0332(9) 0.0009(8) -0.0030(7) -0.0008(8)

loop_
_atom_type_symbol
_atom_type_description
_atom_type_scat_dispersion_real
_atom_type_scat_dispersion_imag
_atom_type_scat_source
C C 0.0181 0.0091 'International Tables Vol C Tables 4.2.6.8 and 6.1.1.4'
H H 0.0000 0.0000 'International Tables Vol C Tables 4.2.6.8 and 6.1.1.4'
N N 0.0311 0.0180 'International Tables Vol C Tables 4.2.6.8 and 6.1.1.4'
O O 0.0492 0.0322 'International Tables Vol C Tables 4.2.6.8 and 6.1.1.4'

loop_
_geom_angle_atom_site_label_1
_geom_angle_atom_site_label_2
_geom_angle_atom_site_label_3
_geom_angle
_geom_angle_site_symmetry_1
_geom_angle_site_symmetry_3
_geom_angle_publ_flag
N5 O5 H5 109.5 . . ?
N5' O5' H5' 109.5 . . ?
C5 N5 O5 113.03(16) . . ?
C5' N5' O5' 113.70(15) . . ?
C15 C16 H16A 109.5 . . ?
C15 C16 H16B 109.5 . . ?
H16A C16 H16B 109.5 . . ?
C15 C16 H16C 109.5 . . ?
H16A C16 H16C 109.5 . . ?
H16B C16 H16C 109.5 . . ?
C8 C15 C16 110.97(16) . . ?
C8 C15 C14 109.92(16) . . ?
C16 C15 C14 110.90(18) . . ?
C8 C15 H15 108.3 . . ?
C16 C15 H15 108.3 . . ?
C14 C15 H15 108.3 . . ?
C15 C8 C7 113.79(15) . . ?
C15 C8 H8A 108.8 . . ?
C7 C8 H8A 108.8 . . ?
C15 C8 H8B 108.8 . . ?
C7 C8 H8B 108.8 . . ?
H8A C8 H8B 107.7 . . ?
C8 C7 C6 110.30(16) . . ?
C8 C7 C12 111.75(15) . . ?
C6 C7 C12 113.61(15) . . ?
C8 C7 H7 106.9 . . ?
C6 C7 H7 106.9 . . ?
C12 C7 H7 106.9 . . ?
C13 C12 C11 107.74(17) . . ?
C13 C12 C7 113.24(15) . . ?
C11 C12 C7 112.01(15) . . ?
C13 C12 H12 107.9 . . ?
C11 C12 H12 107.9 . . ?
C7 C12 H12 107.9 . . ?
C10 C11 C12 113.68(17) . . ?
C10 C11 H11A 108.8 . . ?
C12 C11 H11A 108.8 . . ?
C10 C11 H11B 108.8 . . ?
C12 C11 H11B 108.8 . . ?
H11A C11 H11B 107.7 . . ?
C9 C10 C11 110.55(15) . . ?
C9 C10 H10A 109.5 . . ?
C11 C10 H10A 109.5 . . ?
C9 C10 H10B 109.5 . . ?
C11 C10 H10B 109.5 . . ?
H10A C10 H10B 108.1 . . ?
N1 C9 C10 117.40(16) . . ?
N1 C9 H9A 108.0 . . ?
C10 C9 H9A 108.0 . . ?
N1 C9 H9B 108.0 . . ?
C10 C9 H9B 108.0 . . ?
H9A C9 H9B 107.2 . . ?
C17 N1 C1 111.60(16) . . ?
C17 N1 C9 111.46(17) . . ?
C1 N1 C9 113.14(15) . . ?
N1 C17 H17A 109.5 . . ?
N1 C17 H17B 109.5 . . ?
H17A C17 H17B 109.5 . . ?
N1 C17 H17C 109.5 . . ?
H17A C17 H17C 109.5 . . ?
H17B C17 H17C 109.5 . . ?
N1 C1 C2 113.09(16) . . ?
N1 C1 H1A 109.0 . . ?
C2 C1 H1A 109.0 . . ?
N1 C1 H1B 109.0 . . ?
C2 C1 H1B 109.0 . . ?
H1A C1 H1B 107.8 . . ?
C13 C14 C15 112.48(18) . . ?
C13 C14 H14A 109.1 . . ?
C15 C14 H14A 109.1 . . ?
C13 C14 H14B 109.1 . . ?
C15 C14 H14B 109.1 . . ?
H14A C14 H14B 107.8 . . ?
O13 C13 C14 122.31(17) . . ?
O13 C13 C12 121.63(18) . . ?
C14 C13 C12 116.00(16) . . ?
C5 C6 C7 112.84(17) . . ?
C5 C6 H6A 109.0 . . ?
C7 C6 H6A 109.0 . . ?
C5 C6 H6B 109.0 . . ?
C7 C6 H6B 109.0 . . ?
H6A C6 H6B 107.8 . . ?
N5 C5 C6 126.17(17) . . ?
N5 C5 C4 113.46(17) . . ?
C6 C5 C4 120.37(17) . . ?
O4 C4 C5 119.47(18) . . ?
O4 C4 C3 122.09(17) . . ?
C5 C4 C3 118.40(16) . . ?
C4 C3 C2 112.30(17) . . ?
C4 C3 H3A 109.1 . . ?
C2 C3 H3A 109.1 . . ?
C4 C3 H3B 109.1 . . ?
C2 C3 H3B 109.1 . . ?
H3A C3 H3B 107.9 . . ?
C1 C2 C3 111.82(16) . . ?
C1 C2 H2A 109.3 . . ?
C3 C2 H2A 109.3 . . ?
C1 C2 H2B 109.3 . . ?
C3 C2 H2B 109.3 . . ?
H2A C2 H2B 107.9 . . ?
N1' C17' H17D 109.5 . . ?
N1' C17' H17E 109.5 . . ?
H17D C17' H17E 109.5 . . ?
N1' C17' H17F 109.5 . . ?
H17D C17' H17F 109.5 . . ?
H17E C17' H17F 109.5 . . ?
C1' N1' C17' 111.19(16) . . ?
C1' N1' C9' 113.22(15) . . ?
C17' N1' C9' 110.96(17) . . ?
N1' C9' C10' 117.19(15) . . ?
N1' C9' H9'1 108.0 . . ?
C10' C9' H9'1 108.0 . . ?
N1' C9' H9'2 108.0 . . ?
C10' C9' H9'2 108.0 . . ?
H9'1 C9' H9'2 107.2 . . ?
C9' C10' C11' 110.90(15) . . ?
C9' C10' H10C 109.5 . . ?
C11' C10' H10C 109.5 . . ?
C9' C10' H10D 109.5 . . ?
C11' C10' H10D 109.5 . . ?
H10C C10' H10D 108.0 . . ?
C10' C11' C12' 113.53(16) . . ?
C10' C11' H11C 108.9 . . ?
C12' C11' H11C 108.9 . . ?
C10' C11' H11D 108.9 . . ?
C12' C11' H11D 108.9 . . ?
H11C C11' H11D 107.7 . . ?
C13' C12' C11' 107.41(15) . . ?
C13' C12' C7' 112.84(14) . . ?
C11' C12' C7' 112.51(14) . . ?
C13' C12' H12' 108.0 . . ?
C11' C12' H12' 108.0 . . ?
C7' C12' H12' 108.0 . . ?
O13' C13' C14' 122.37(17) . . ?
O13' C13' C12' 121.59(17) . . ?
C14' C13' C12' 116.00(15) . . ?
C13' C14' C15' 112.73(17) . . ?
C13' C14' H14C 109.0 . . ?
C15' C14' H14C 109.0 . . ?
C13' C14' H14D 109.0 . . ?
C15' C14' H14D 109.0 . . ?
H14C C14' H14D 107.8 . . ?
C16' C15' C8' 111.01(16) . . ?
C16' C15' C14' 111.11(18) . . ?
C8' C15' C14' 109.87(15) . . ?
C16' C15' H15' 108.3 . . ?
C8' C15' H15' 108.3 . . ?
C14' C15' H15' 108.3 . . ?
C15' C16' H16D 109.5 . . ?
C15' C16' H16E 109.5 . . ?
H16D C16' H16E 109.5 . . ?
C15' C16' H16F 109.5 . . ?
H16D C16' H16F 109.5 . . ?
H16E C16' H16F 109.5 . . ?
N1' C1' C2' 113.23(16) . . ?
N1' C1' H1'1 108.9 . . ?
C2' C1' H1'1 108.9 . . ?
N1' C1' H1'2 108.9 . . ?
C2' C1' H1'2 108.9 . . ?
H1'1 C1' H1'2 107.7 . . ?
C8' C7' C6' 110.75(15) . . ?
C8' C7' C12' 111.70(15) . . ?
C6' C7' C12' 112.79(14) . . ?
C8' C7' H7' 107.1 . . ?
C6' C7' H7' 107.1 . . ?
C12' C7' H7' 107.1 . . ?
C5' C6' C7' 113.56(16) . . ?
C5' C6' H6'1 108.9 . . ?
C7' C6' H6'1 108.9 . . ?
C5' C6' H6'2 108.9 . . ?
C7' C6' H6'2 108.9 . . ?
H6'1 C6' H6'2 107.7 . . ?
N5' C5' C6' 127.00(17) . . ?
N5' C5' C4' 112.93(16) . . ?
C6' C5' C4' 120.07(16) . . ?
O4' C4' C5' 119.12(17) . . ?
O4' C4' C3' 122.25(17) . . ?
C5' C4' C3' 118.60(16) . . ?
C4' C3' C2' 112.34(16) . . ?
C4' C3' H3'1 109.1 . . ?
C2' C3' H3'1 109.1 . . ?
C4' C3' H3'2 109.1 . . ?
C2' C3' H3'2 109.1 . . ?
H3'1 C3' H3'2 107.9 . . ?
C3' C2' C1' 112.37(16) . . ?
C3' C2' H2'1 109.1 . . ?
C1' C2' H2'1 109.1 . . ?
C3' C2' H2'2 109.1 . . ?
C1' C2' H2'2 109.1 . . ?
H2'1 C2' H2'2 107.9 . . ?
C15' C8' C7' 113.97(14) . . ?
C15' C8' H8'1 108.8 . . ?
C7' C8' H8'1 108.8 . . ?
C15' C8' H8'2 108.8 . . ?
C7' C8' H8'2 108.8 . . ?
H8'1 C8' H8'2 107.7 . . ?

loop_
_geom_bond_atom_site_label_1
_geom_bond_atom_site_label_2
_geom_bond_distance
_geom_bond_site_symmetry_2
_geom_bond_publ_flag
O13 C13 1.207(2) . ?
O5 N5 1.3756(19) . ?
O5 H5 0.8400 . ?
O4 C4 1.214(2) . ?
O5' N5' 1.3774(19) . ?
O5' H5' 0.8400 . ?
O4' C4' 1.219(2) . ?
O13' C13' 1.207(2) . ?
N5 C5 1.288(3) . ?
N5' C5' 1.286(2) . ?
C16 C15 1.525(3) . ?
C16 H16A 0.9800 . ?
C16 H16B 0.9800 . ?
C16 H16C 0.9800 . ?
C15 C8 1.524(3) . ?
C15 C14 1.527(3) . ?
C15 H15 1.0000 . ?
C8 C7 1.530(3) . ?
C8 H8A 0.9900 . ?
C8 H8B 0.9900 . ?
C7 C6 1.543(3) . ?
C7 C12 1.549(3) . ?
C7 H7 1.0000 . ?
C12 C13 1.520(2) . ?
C12 C11 1.541(3) . ?
C12 H12 1.0000 . ?
C11 C10 1.541(2) . ?
C11 H11A 0.9900 . ?
C11 H11B 0.9900 . ?
C10 C9 1.521(3) . ?
C10 H10A 0.9900 . ?
C10 H10B 0.9900 . ?
C9 N1 1.487(2) . ?
C9 H9A 0.9900 . ?
C9 H9B 0.9900 . ?
N1 C17 1.467(3) . ?
N1 C1 1.475(3) . ?
C17 H17A 0.9800 . ?
C17 H17B 0.9800 . ?
C17 H17C 0.9800 . ?
C1 C2 1.518(3) . ?
C1 H1A 0.9900 . ?
C1 H1B 0.9900 . ?
C14 C13 1.509(3) . ?
C14 H14A 0.9900 . ?
C14 H14B 0.9900 . ?
C6 C5 1.500(3) . ?
C6 H6A 0.9900 . ?
C6 H6B 0.9900 . ?
C5 C4 1.501(3) . ?
C4 C3 1.514(3) . ?
C3 C2 1.525(3) . ?
C3 H3A 0.9900 . ?
C3 H3B 0.9900 . ?
C2 H2A 0.9900 . ?
C2 H2B 0.9900 . ?
C17' N1' 1.475(3) . ?
C17' H17D 0.9800 . ?
C17' H17E 0.9800 . ?
C17' H17F 0.9800 . ?
N1' C1' 1.463(3) . ?
N1' C9' 1.480(2) . ?
C9' C10' 1.529(3) . ?
C9' H9'1 0.9900 . ?
C9' H9'2 0.9900 . ?
C10' C11' 1.541(2) . ?
C10' H10C 0.9900 . ?
C10' H10D 0.9900 . ?
C11' C12' 1.543(3) . ?
C11' H11C 0.9900 . ?
C11' H11D 0.9900 . ?
C12' C13' 1.521(2) . ?
C12' C7' 1.548(3) . ?
C12' H12' 1.0000 . ?
C13' C14' 1.505(3) . ?
C14' C15' 1.527(3) . ?
C14' H14C 0.9900 . ?
C14' H14D 0.9900 . ?
C15' C16' 1.521(3) . ?
C15' C8' 1.527(2) . ?
C15' H15' 1.0000 . ?
C16' H16D 0.9800 . ?
C16' H16E 0.9800 . ?
C16' H16F 0.9800 . ?
C1' C2' 1.530(3) . ?
C1' H1'1 0.9900 . ?
C1' H1'2 0.9900 . ?
C7' C8' 1.529(2) . ?
C7' C6' 1.542(3) . ?
C7' H7' 1.0000 . ?
C6' C5' 1.504(3) . ?
C6' H6'1 0.9900 . ?
C6' H6'2 0.9900 . ?
C5' C4' 1.505(2) . ?
C4' C3' 1.507(3) . ?
C3' C2' 1.527(3) . ?
C3' H3'1 0.9900 . ?
C3' H3'2 0.9900 . ?
C2' H2'1 0.9900 . ?
C2' H2'2 0.9900 . ?
C8' H8'1 0.9900 . ?
C8' H8'2 0.9900 . ?

loop_
_geom_hbond_atom_site_label_D
_geom_hbond_atom_site_label_H
_geom_hbond_atom_site_label_A
_geom_hbond_distance_DH
_geom_hbond_distance_HA
_geom_hbond_distance_DA
_geom_hbond_angle_DHA
_geom_hbond_site_symmetry_A
O5 H5 N1 0.84 1.82 2.643(2) 165.5 4_557
O5' H5' N1' 0.84 1.83 2.652(2) 164.5 4_556

loop_
_geom_torsion_atom_site_label_1
_geom_torsion_atom_site_label_2
_geom_torsion_atom_site_label_3
_geom_torsion_atom_site_label_4
_geom_torsion
_geom_torsion_site_symmetry_1
_geom_torsion_site_symmetry_2
_geom_torsion_site_symmetry_3
_geom_torsion_site_symmetry_4
_geom_torsion_publ_flag
C16 C15 C8 C7 -179.82(19) . . . . ?
C14 C15 C8 C7 -56.8(2) . . . . ?
C15 C8 C7 C6 -75.0(2) . . . . ?
C15 C8 C7 C12 52.4(2) . . . . ?
C8 C7 C12 C13 -44.6(2) . . . . ?
C6 C7 C12 C13 81.0(2) . . . . ?
C8 C7 C12 C11 77.54(19) . . . . ?
C6 C7 C12 C11 -156.87(16) . . . . ?
C13 C12 C11 C10 -162.24(16) . . . . ?
C7 C12 C11 C10 72.6(2) . . . . ?
C12 C11 C10 C9 73.1(2) . . . . ?
C11 C10 C9 N1 -160.56(18) . . . . ?
C10 C9 N1 C17 -62.1(2) . . . . ?
C10 C9 N1 C1 64.6(2) . . . . ?
C17 N1 C1 C2 -161.34(17) . . . . ?
C9 N1 C1 C2 72.0(2) . . . . ?
C8 C15 C14 C13 53.7(2) . . . . ?
C16 C15 C14 C13 176.81(18) . . . . ?
C15 C14 C13 O13 133.5(2) . . . . ?
C15 C14 C13 C12 -49.3(3) . . . . ?
C11 C12 C13 O13 97.2(2) . . . . ?
C7 C12 C13 O13 -138.4(2) . . . . ?
C11 C12 C13 C14 -80.1(2) . . . . ?
C7 C12 C13 C14 44.3(3) . . . . ?
C8 C7 C6 C5 -177.61(15) . . . . ?
C12 C7 C6 C5 56.0(2) . . . . ?
O5 N5 C5 C6 0.1(3) . . . . ?
O5 N5 C5 C4 179.89(17) . . . . ?
C7 C6 C5 N5 -107.1(2) . . . . ?
C7 C6 C5 C4 73.2(2) . . . . ?
N5 C5 C4 O4 -167.1(2) . . . . ?
C6 C5 C4 O4 12.7(3) . . . . ?
N5 C5 C4 C3 14.9(3) . . . . ?
C6 C5 C4 C3 -165.30(19) . . . . ?
O4 C4 C3 C2 -106.9(2) . . . . ?
C5 C4 C3 C2 71.1(2) . . . . ?
N1 C1 C2 C3 -162.54(16) . . . . ?
C4 C3 C2 C1 67.3(2) . . . . ?
C1' N1' C9' C10' 64.4(2) . . . . ?
C17' N1' C9' C10' -61.4(2) . . . . ?
N1' C9' C10' C11' -161.61(18) . . . . ?
C9' C10' C11' C12' 72.8(2) . . . . ?
C10' C11' C12' C13' -161.72(15) . . . . ?
C10' C11' C12' C7' 73.51(19) . . . . ?
C11' C12' C13' O13' 98.4(2) . . . . ?
C7' C12' C13' O13' -137.04(19) . . . . ?
C11' C12' C13' C14' -79.3(2) . . . . ?
C7' C12' C13' C14' 45.3(2) . . . . ?
O13' C13' C14' C15' 132.8(2) . . . . ?
C12' C13' C14' C15' -49.6(2) . . . . ?
C13' C14' C15' C16' 176.28(17) . . . . ?
C13' C14' C15' C8' 53.0(2) . . . . ?
C17' N1' C1' C2' -164.30(16) . . . . ?
C9' N1' C1' C2' 70.0(2) . . . . ?
C13' C12' C7' C8' -45.4(2) . . . . ?
C11' C12' C7' C8' 76.31(18) . . . . ?
C13' C12' C7' C6' 80.08(19) . . . . ?
C11' C12' C7' C6' -158.19(14) . . . . ?
C8' C7' C6' C5' -175.08(15) . . . . ?
C12' C7' C6' C5' 58.9(2) . . . . ?
O5' N5' C5' C6' -1.8(3) . . . . ?
O5' N5' C5' C4' 178.14(16) . . . . ?
C7' C6' C5' N5' -114.1(2) . . . . ?
C7' C6' C5' C4' 66.0(2) . . . . ?
N5' C5' C4' O4' -165.94(19) . . . . ?
C6' C5' C4' O4' 14.0(3) . . . . ?
N5' C5' C4' C3' 15.9(3) . . . . ?
C6' C5' C4' C3' -164.15(18) . . . . ?
O4' C4' C3' C2' -103.9(2) . . . . ?
C5' C4' C3' C2' 74.1(2) . . . . ?
C4' C3' C2' C1' 69.3(2) . . . . ?
N1' C1' C2' C3' -160.92(15) . . . . ?
C16' C15' C8' C7' -179.30(19) . . . . ?
C14' C15' C8' C7' -56.0(2) . . . . ?
C6' C7' C8' C15' -74.1(2) . . . . ?
C12' C7' C8' C15' 52.6(2) . . . . ?
